data_7064087
loop_
_publ_author_name
'Panja, Anangamohan'
'Jagli\<ci\'c, Zvonko'
'Jana, Narayan Ch.'
'Contesso, Scarlette'
'Brand\~ao, Paula'
'Aravena, Daniel'

_publ_section_title
;
 Exploring magnetic anisotropy and exchange coupling in FeIII2DyIII
 heterotrimetallic assemblies displaying slow relaxation of magnetization
;
_journal_issue 45
_journal_name_full 'New Journal of Chemistry'
_journal_page_first 19605
_journal_page_last 19615
_journal_paper_doi 10.1039/D5NJ03857J
_journal_volume 49
_journal_year 2025
_chemical_formula_moiety 'C76 H86 Dy Fe2 N5 O16, 9[H2O]'
_chemical_formula_sum 'C76 H104 Dy Fe2 N5 O25'
_chemical_formula_weight 1761.84
_space_group_crystal_system monoclinic
_space_group_IT_number 14
_space_group_name_Hall '-P 2ybc'
_space_group_name_H-M_alt 'P 1 21/c 1'
_atom_sites_solution_hydrogens mixed
_atom_sites_solution_primary dual
_audit_creation_date 2025-10-22
_audit_creation_method
;
Olex2 1.5
(compiled 2025.07.13 svn.rb7424aed for OlexSys, GUI svn.r7314)
;
_audit_update_record
;
2025-10-23 deposited with the CCDC.	2025-10-27 downloaded from the CCDC.
;
_cell_angle_alpha 90
_cell_angle_beta 105.229(3)
_cell_angle_gamma 90
_cell_formula_units_Z 4
_cell_length_a 16.6187(5)
_cell_length_b 27.2829(8)
_cell_length_c 18.6130(5)
_cell_measurement_reflns_used 31572
_cell_measurement_temperature 149.98(10)
_cell_measurement_theta_max 30.6380
_cell_measurement_theta_min 1.6390
_cell_volume 8142.9(4)
_computing_cell_refinement 'CrysAlisPro 1.171.42.49 (Rigaku OD, 2022)'
_computing_data_collection 'CrysAlisPro 1.171.42.49 (Rigaku OD, 2022)'
_computing_data_reduction 'CrysAlisPro 1.171.42.49 (Rigaku OD, 2022)'
_computing_molecular_graphics 'Olex2 1.5 (Dolomanov et al., 2009)'
_computing_publication_material 'Olex2 1.5 (Dolomanov et al., 2009)'
_computing_structure_refinement 'SHELXL 2016/6 (Sheldrick, 2015)'
_computing_structure_solution 'SHELXT 2014/5 (Sheldrick, 2014)'
_diffrn_ambient_temperature 150.15
_diffrn_detector_area_resol_mean 5.8140
_diffrn_detector_type 'Pilatus 200K'
_diffrn_measured_fraction_theta_full 0.996
_diffrn_measured_fraction_theta_max 0.807
_diffrn_measurement_details
;
List of Runs (angles in degrees, time in seconds):

  # Type    Start    End  Width  t~exp~   \w     \q     \k     \f   Frames
#--------------------------------------------------------------------------
  1  \w    -74.00   7.00   0.50    8.99    --   -4.60 -11.00 122.00  162
  2  \w    -16.00  65.00   0.50    8.99    --   -4.60  11.00 -64.00  162
  3  \w    -15.00  30.00   0.50    8.99    --   -4.60 -99.00 -90.00   90
  4  \w    -28.00  21.00   0.50    8.99    --   -4.60  77.00 150.00   98
  5  \w      0.00  70.00   0.50    8.99    --    3.35  37.00 -30.00  140
  6  \w    -71.00 -29.00   0.50    8.99    --   -4.60 -37.00 -30.00   84
;
_diffrn_measurement_device 'four-circle diffractometer'
_diffrn_measurement_device_type 'SuperNova, Dual, Cu at home/near, Pilatus 200K'
_diffrn_measurement_method '\w scans'
_diffrn_radiation_type MoK\a
_diffrn_radiation_wavelength 0.71073
_diffrn_reflns_av_R_equivalents 0.0751
_diffrn_reflns_av_unetI/netI 0.0666
_diffrn_reflns_Laue_measured_fraction_full 0.996
_diffrn_reflns_Laue_measured_fraction_max 0.807
_diffrn_reflns_limit_h_max 19
_diffrn_reflns_limit_h_min -22
_diffrn_reflns_limit_k_max 35
_diffrn_reflns_limit_k_min -30
_diffrn_reflns_limit_l_max 25
_diffrn_reflns_limit_l_min -24
_diffrn_reflns_number 94521
_diffrn_reflns_point_group_measured_fraction_full 0.996
_diffrn_reflns_point_group_measured_fraction_max 0.807
_diffrn_reflns_theta_full 25.242
_diffrn_reflns_theta_max 30.652
_diffrn_reflns_theta_min 1.875
_exptl_absorpt_coefficient_mu 1.338
_exptl_absorpt_correction_T_max 1.00000
_exptl_absorpt_correction_T_min 0.42121
_exptl_absorpt_correction_type multi-scan
_exptl_absorpt_process_details
;
CrysAlisPro 1.171.42.49 (Rigaku Oxford Diffraction, 2022)
Empirical absorption correction using spherical harmonics,
implemented in SCALE3 ABSPACK scaling algorithm.
;
_exptl_crystal_colour 'dark brown'
_exptl_crystal_density_diffrn 1.437
_exptl_crystal_description block
_exptl_crystal_F_000 3652
_exptl_crystal_size_max 0.2
_exptl_crystal_size_mid 0.2
_exptl_crystal_size_min 0.1
_refine_diff_density_max 1.205
_refine_diff_density_min -1.018
_refine_diff_density_rms 0.107
_refine_ls_extinction_method none
_refine_ls_goodness_of_fit_ref 1.033
_refine_ls_hydrogen_treatment constr
_refine_ls_matrix_type full
_refine_ls_number_parameters 972
_refine_ls_number_reflns 20308
_refine_ls_number_restraints 132
_refine_ls_restrained_S_all 1.038
_refine_ls_R_factor_all 0.0660
_refine_ls_R_factor_gt 0.0431
_refine_ls_shift/su_max 0.006
_refine_ls_shift/su_mean 0.000
_refine_ls_structure_factor_coef Fsqd
_refine_ls_weighting_details 'w=1/[\s^2^(Fo^2^)+(0.0352P)^2^+13.7481P] where P=(Fo^2^+2Fc^2^)/3'
_refine_ls_weighting_scheme calc
_refine_ls_wR_factor_gt 0.0987
_refine_ls_wR_factor_ref 0.1096
_reflns_Friedel_coverage 0.000
_reflns_number_gt 15240
_reflns_number_total 20308
_reflns_threshold_expression 'I > 2\s(I)'
_cod_data_source_file d5nj03857j2.cif
_cod_data_source_block complex-2
_cod_depositor_comments 'Adding full bibliography for 7064086--7064089.cif.'
_cod_database_code 7064087
_shelx_shelxl_version_number 2016/6
_shelx_space_group_comment
;
The symmetry employed for this shelxl refinement is uniquely defined
by the following loop, which should always be used as a source of
symmetry information in preference to the above space-group names.
They are only intended as comments.
;
_shelx_estimated_absorpt_t_max 0.878
_shelx_estimated_absorpt_t_min 0.776
_olex2_refinement_description
;
1. Restrained distances
 C71-C73 \\sim C75-C77 \\sim C74-C76
 with sigma of 0.004
 C72-C71 \\sim C72-C75 \\sim C72-C77 \\sim C72-C74 \\sim C72-C76 \\sim C72-C73
 with sigma of 0.002
 C36-C34 \\sim C36A-C34A
 with sigma of 0.004
 C32-C31 \\sim C32-C36 \\sim C32-C34 \\sim C32-C36A \\sim C32-C34A
 with sigma of 0.002
 C36-C34 \\sim C36-C33 \\sim C34-C33 \\sim C36A-C34A \\sim C36A-C35 \\sim
C34A-C35
 with sigma of 0.004
 C32-C31 \\sim C32-C36 \\sim C32-C34 \\sim C32-C36A \\sim C32-C34A \\sim
C32-C33 \\sim C32-C35
 with sigma of 0.002
2. Uiso/Uaniso restraints and constraints
C36A \\sim C36 \\sim C34A \\sim C34: within 1.7A with sigma of 0.004 and sigma
for terminal atoms of 0.008 within 1.7A
C34 \\sim C34A \\sim C36 \\sim C36A \\sim C33 \\sim C35: within 1.7A with sigma
of 0.004 and sigma for terminal atoms of 0.008 within 1.7A
Uanis(C77) \\sim Ueq, Uanis(C76) \\sim Ueq, Uanis(C75) \\sim Ueq, Uanis(C74)
\\sim Ueq: with sigma of 0.01 and sigma for terminal atoms of 0.02
Uanis(C36A) \\sim Ueq, Uanis(C36) \\sim Ueq, Uanis(C34A) \\sim Ueq, Uanis(C34)
\\sim Ueq, Uanis(C35) \\sim Ueq, Uanis(C33) \\sim Ueq: with sigma of 0.01 and
sigma for terminal atoms of 0.02
3. Rigid body (RIGU) restrains
 C36A, C34, C34A, C36
 with sigma for 1-2 distances of 0.002 and sigma for 1-3 distances of 0.002
4. Others
 Fixed Sof: C36(0.85) H36A(0.85) H36B(0.85) H36C(0.85) C75(0.5) H75A(0.5)
 H75B(0.5) H75C(0.5) C77(0.5) H77A(0.5) H77B(0.5) H77C(0.5) C74(0.5) H74A(0.5)
 H74B(0.5) H74C(0.5) C76(0.5) H76A(0.5) H76B(0.5) H76C(0.5) C34(0.85)
 H34A(0.85) H34B(0.85) H34C(0.85) C36A(0.15) H36D(0.15) H36E(0.15) H36F(0.15)
 C34A(0.15) H34D(0.15) H34E(0.15) H34F(0.15) C33(0.85) H33A(0.85) H33B(0.85)
 H33C(0.85) C35(0.15) H35A(0.15) H35B(0.15) H35C(0.15)
5.a Rotating group:
 O13(H13A,H13B)
5.b Aromatic/amide H refined with riding coordinates:
 C23(H23), C9(H9), C63(H63), C49(H49), C68(H68), C57(H57), C66(H66), C47(H47),
 C28(H28), C26(H26), C7(H7), C70(H70), C18(H18), C58(H58), C51(H51), C17(H17),
 C4(H4), C30(H30), C11(H11), C39(H39), C44(H44), C38(H38), C78(H78), C79(H79)
5.c Idealised Me refined as rotating group:
 C22(H22A,H22B,H22C), C62(H62A,H62B,H62C), C25(H25A,H25B,H25C), C65(H65A,H65B,
 H65C), C43(H43A,H43B,H43C), C56(H56A,H56B,H56C), C54(H54A,H54B,H54C), C46(H46A,
 H46B,H46C), C6(H6A,H6B,H6C), C16(H16A,H16B,H16C), C55(H55A,H55B,H55C),
 C15(H15A,H15B,H15C), C14(H14A,H14B,H14C), C3(H3A,H3B,H3C), C36(H36A,H36B,H36C),
  C75(H75A,H75B,H75C), C77(H77A,H77B,H77C), C74(H74A,H74B,H74C), C76(H76A,H76B,
 H76C), C73(H73A,H73B,H73C), C34(H34A,H34B,H34C), C36A(H36D,H36E,H36F),
 C34A(H34D,H34E,H34F), C33(H33A,H33B,H33C), C35(H35A,H35B,H35C)
;
_olex2_submission_special_instructions 'No special instructions were received'
_oxdiff_exptl_absorpt_empirical_details
;
Empirical correction (ABSPACK) includes:
- Absorption correction using spherical harmonics
- Frame scaling
;

loop_
_space_group_symop_operation_xyz
'x, y, z'
'-x, y+1/2, -z+1/2'
'-x, -y, -z'
'x, -y-1/2, z-1/2'

loop_
_atom_site_label
_atom_site_type_symbol
_atom_site_fract_x
_atom_site_fract_y
_atom_site_fract_z
_atom_site_U_iso_or_equiv
_atom_site_adp_type
_atom_site_occupancy
_atom_site_site_symmetry_order
_atom_site_calc_flag
_atom_site_refinement_flags_posn
_atom_site_refinement_flags_adp
_atom_site_refinement_flags_occupancy
_atom_site_disorder_assembly
_atom_site_disorder_group
Dy1 Dy 0.64641(2) 0.64995(2) 0.62445(2) 0.01861(5) Uani 1 1 d . . . . .
Fe1 Fe 0.81169(3) 0.71935(2) 0.58636(2) 0.01870(10) Uani 1 1 d . . . . .
Fe2 Fe 0.42660(3) 0.63967(2) 0.57377(3) 0.02012(10) Uani 1 1 d . . . . .
O10 O 0.51959(13) 0.68493(8) 0.56781(13) 0.0205(4) Uani 1 1 d . . . . .
O7 O 0.35958(15) 0.69414(9) 0.58889(14) 0.0274(5) Uani 1 1 d . . . . .
O9 O 0.53253(13) 0.59759(8) 0.61353(12) 0.0203(4) Uani 1 1 d . . . . .
O3 O 0.76828(13) 0.69619(8) 0.67416(12) 0.0205(4) Uani 1 1 d . . . . .
O1 O 0.85074(14) 0.69192(9) 0.50709(13) 0.0262(5) Uani 1 1 d . . . . .
O5 O 0.60377(14) 0.61672(8) 0.48484(13) 0.0249(5) Uani 1 1 d . . . . .
O4 O 0.69713(13) 0.69020(8) 0.53787(12) 0.0189(4) Uani 1 1 d . . . . .
O11 O 0.61393(14) 0.75339(8) 0.63523(13) 0.0251(5) Uani 1 1 d . . . . .
O12 O 0.35874(15) 0.58278(9) 0.53347(14) 0.0310(6) Uani 1 1 d . . . . .
O6 O 0.87977(15) 0.77375(9) 0.63370(13) 0.0286(5) Uani 1 1 d . . . . .
O13 O 0.73692(15) 0.58830(9) 0.60905(15) 0.0327(6) Uani 1 1 d . . . . .
H13A H 0.768888 0.570090 0.643289 0.049 Uiso 1 1 d R U . . .
H13B H 0.746363 0.578226 0.567645 0.049 Uiso 1 1 d R U . . .
N4 N 0.38787(16) 0.65659(10) 0.45509(15) 0.0204(5) Uani 1 1 d . . . . .
O8 O 0.25101(16) 0.77257(10) 0.55673(16) 0.0388(6) Uani 1 1 d . . . . .
O15 O 0.60819(16) 0.66621(10) 0.73832(14) 0.0332(6) Uani 1 1 d . . . . .
N3 N 0.41382(17) 0.61558(10) 0.67871(16) 0.0239(6) Uani 1 1 d . . . . .
N1 N 0.91652(16) 0.68001(10) 0.65701(15) 0.0218(6) Uani 1 1 d . . . . .
O14 O 0.69267(15) 0.60537(9) 0.74078(14) 0.0326(6) Uani 1 1 d . . . . .
N2 N 0.75218(16) 0.78220(10) 0.51852(15) 0.0210(5) Uani 1 1 d . . . . .
O2 O 0.87530(17) 0.69318(12) 0.37445(14) 0.0423(7) Uani 1 1 d . . . . .
O16 O 0.6451(2) 0.62009(12) 0.83744(16) 0.0559(9) Uani 1 1 d . . . . .
C23 C 0.5465(2) 0.65842(13) 0.36508(18) 0.0243(7) Uani 1 1 d . . . . .
H23 H 0.512466 0.631234 0.344497 0.029 Uiso 1 1 calc R U . . .
C67 C 0.45008(19) 0.73762(12) 0.46665(18) 0.0213(6) Uani 1 1 d . . . . .
N5 N 0.6490(2) 0.62993(13) 0.77480(17) 0.0366(8) Uani 1 1 d . . . . .
C41 C 0.3151(2) 0.70475(13) 0.63523(19) 0.0253(7) Uani 1 1 d . . . . .
C61 C 0.55888(19) 0.76746(12) 0.57016(18) 0.0213(6) Uani 1 1 d . . . . .
C9 C 0.9848(2) 0.67107(13) 0.63920(19) 0.0249(7) Uani 1 1 d . . . . .
H9 H 1.031785 0.661253 0.677803 0.030 Uiso 1 1 calc R U . . .
C63 C 0.5522(2) 0.81345(12) 0.53847(19) 0.0239(7) Uani 1 1 d . . . . .
H63 H 0.586622 0.839264 0.563653 0.029 Uiso 1 1 calc R U . . .
C49 C 0.3693(2) 0.63425(13) 0.7187(2) 0.0276(7) Uani 1 1 d . . . . .
H49 H 0.370696 0.618483 0.764531 0.033 Uiso 1 1 calc R U . . .
C19 C 0.82888(19) 0.68812(12) 0.73676(17) 0.0208(6) Uani 1 1 d . . . . .
C48 C 0.3177(2) 0.67703(12) 0.6998(2) 0.0266(7) Uani 1 1 d . . . . .
C59 C 0.52128(19) 0.56286(11) 0.66224(18) 0.0212(6) Uani 1 1 d . . . . .
C69 C 0.33643(19) 0.61899(12) 0.41463(19) 0.0224(7) Uani 1 1 d . . . . .
C68 C 0.39603(19) 0.69897(12) 0.42672(18) 0.0227(7) Uani 1 1 d . . . . .
H68 H 0.364975 0.705262 0.376965 0.027 Uiso 1 1 calc R U . . .
C60 C 0.50794(19) 0.72904(11) 0.53466(18) 0.0194(6) Uani 1 1 d . . . . .
C50 C 0.4600(2) 0.57146(12) 0.70049(18) 0.0224(7) Uani 1 1 d . . . . .
C21 C 0.5992(2) 0.65515(12) 0.43597(17) 0.0209(6) Uani 1 1 d . . . . .
C57 C 0.5542(2) 0.48716(12) 0.7298(2) 0.0276(7) Uani 1 1 d . . . . .
H57 H 0.587262 0.458294 0.739943 0.033 Uiso 1 1 calc R U . . .
C64 C 0.4954(2) 0.82259(12) 0.46979(19) 0.0244(7) Uani 1 1 d . . . . .
C80 C 0.3249(2) 0.58029(12) 0.4601(2) 0.0259(7) Uani 1 1 d . . . . .
C24 C 0.5427(2) 0.70162(13) 0.32313(18) 0.0256(7) Uani 1 1 d . . . . .
C2 C 0.9442(2) 0.68476(13) 0.43183(19) 0.0264(7) Uani 1 1 d . . . . .
C66 C 0.4455(2) 0.78449(12) 0.43442(18) 0.0234(7) Uani 1 1 d . . . . .
H66 H 0.407369 0.790119 0.387320 0.028 Uiso 1 1 calc R U . . .
C27 C 0.65055(19) 0.73705(12) 0.42463(17) 0.0197(6) Uani 1 1 d . . . . .
C1 C 0.9282(2) 0.68453(12) 0.50274(19) 0.0234(7) Uani 1 1 d . . . . .
C47 C 0.2683(2) 0.69105(13) 0.7483(2) 0.0331(8) Uani 1 1 d . . . . .
H47 H 0.272056 0.672544 0.792316 0.040 Uiso 1 1 calc R U . . .
C28 C 0.69770(19) 0.78059(12) 0.45517(18) 0.0211(6) Uani 1 1 d . . . . .
H28 H 0.687555 0.809783 0.426383 0.025 Uiso 1 1 calc R U . . .
C8 C 0.9953(2) 0.67487(13) 0.56490(19) 0.0244(7) Uani 1 1 d . . . . .
C22 C 0.5628(2) 0.57153(12) 0.4558(2) 0.0289(7) Uani 1 1 d . . . . .
H22A H 0.575471 0.546359 0.494704 0.043 Uiso 1 1 calc R U . . .
H22B H 0.582728 0.560728 0.413282 0.043 Uiso 1 1 calc R U . . .
H22C H 0.502400 0.576826 0.439682 0.043 Uiso 1 1 calc R U . . .
C26 C 0.5953(2) 0.73972(13) 0.35311(18) 0.0242(7) Uani 1 1 d . . . . .
H26 H 0.594205 0.768694 0.324558 0.029 Uiso 1 1 calc R U . . .
C7 C 1.0758(2) 0.66692(14) 0.5552(2) 0.0311(8) Uani 1 1 d . . . . .
H7 H 1.120852 0.660621 0.597540 0.037 Uiso 1 1 calc R U . . .
C20 C 0.65182(18) 0.69473(11) 0.46681(17) 0.0188(6) Uani 1 1 d . . . . .
C70 C 0.2989(2) 0.61836(13) 0.3387(2) 0.0298(8) Uani 1 1 d . . . . .
H70 H 0.308734 0.644636 0.308608 0.036 Uiso 1 1 calc R U . . .
C71 C 0.2468(2) 0.57985(14) 0.30560(19) 0.0324(8) Uani 1 1 d D . . . .
C62 C 0.6644(2) 0.79074(13) 0.67966(19) 0.0276(7) Uani 1 1 d . . . . .
H62A H 0.698399 0.776214 0.725840 0.041 Uiso 1 1 calc R U . . .
H62B H 0.628244 0.816139 0.691644 0.041 Uiso 1 1 calc R U . . .
H62C H 0.700859 0.805371 0.651842 0.041 Uiso 1 1 calc R U . . .
C18 C 0.8149(2) 0.69047(13) 0.80760(18) 0.0248(7) Uani 1 1 d . . . . .
H18 H 0.761486 0.699526 0.812843 0.030 Uiso 1 1 calc R U . . .
C58 C 0.5676(2) 0.52010(12) 0.6774(2) 0.0258(7) Uani 1 1 d . . . . .
H58 H 0.608800 0.513300 0.651683 0.031 Uiso 1 1 calc R U . . .
C51 C 0.4461(2) 0.53770(12) 0.7514(2) 0.0269(7) Uani 1 1 d . . . . .
H51 H 0.403089 0.543650 0.775328 0.032 Uiso 1 1 calc R U . . .
C17 C 0.8785(2) 0.67965(13) 0.86986(19) 0.0278(7) Uani 1 1 d . . . . .
H17 H 0.867844 0.681226 0.917515 0.033 Uiso 1 1 calc R U . . .
C4 C 1.0231(2) 0.67701(13) 0.4238(2) 0.0296(8) Uani 1 1 d . . . . .
H4 H 1.032057 0.677714 0.375456 0.036 Uiso 1 1 calc R U . . .
C12 C 0.9588(2) 0.66634(13) 0.86495(19) 0.0274(7) Uani 1 1 d . . . . .
C10 C 0.90927(19) 0.67721(12) 0.73079(18) 0.0214(6) Uani 1 1 d . . . . .
C30 C 0.7671(2) 0.87414(12) 0.5228(2) 0.0266(7) Uani 1 1 d . . . . .
H30 H 0.719570 0.878629 0.481913 0.032 Uiso 1 1 calc R U . . .
C40 C 0.8598(2) 0.81909(12) 0.60888(19) 0.0253(7) Uani 1 1 d . . . . .
C11 C 0.9732(2) 0.66635(13) 0.79532(19) 0.0258(7) Uani 1 1 d . . . . .
H11 H 1.027449 0.658874 0.790691 0.031 Uiso 1 1 calc R U . . .
C39 C 0.9063(2) 0.85979(13) 0.6427(2) 0.0301(8) Uani 1 1 d . . . . .
H39 H 0.954391 0.855294 0.682991 0.036 Uiso 1 1 calc R U . . .
C25 C 0.4801(2) 0.70727(15) 0.2488(2) 0.0349(8) Uani 1 1 d . . . . .
H25A H 0.423601 0.703674 0.254985 0.052 Uiso 1 1 calc R U . . .
H25B H 0.489825 0.682045 0.214548 0.052 Uiso 1 1 calc R U . . .
H25C H 0.486001 0.739790 0.228389 0.052 Uiso 1 1 calc R U . . .
C52 C 0.4936(2) 0.49519(12) 0.76821(19) 0.0267(7) Uani 1 1 d . . . . .
C29 C 0.7917(2) 0.82686(12) 0.54769(18) 0.0212(6) Uani 1 1 d . . . . .
C45 C 0.2153(2) 0.73057(14) 0.7334(2) 0.0363(9) Uani 1 1 d . . . . .
C42 C 0.2600(2) 0.74553(13) 0.6206(2) 0.0307(8) Uani 1 1 d . . . . .
C65 C 0.4891(3) 0.87301(13) 0.4347(2) 0.0350(8) Uani 1 1 d . . . . .
H65A H 0.514225 0.872379 0.392562 0.052 Uiso 1 1 calc R U . . .
H65B H 0.518696 0.896819 0.471676 0.052 Uiso 1 1 calc R U . . .
H65C H 0.430311 0.882450 0.417021 0.052 Uiso 1 1 calc R U . . .
C5 C 1.0905(2) 0.66809(15) 0.4856(2) 0.0321(8) Uani 1 1 d . . . . .
C53 C 0.4763(2) 0.45929(13) 0.8260(2) 0.0308(8) Uani 1 1 d . . . . .
C44 C 0.2113(2) 0.75698(14) 0.6676(2) 0.0350(9) Uani 1 1 d . . . . .
H44 H 0.173645 0.783734 0.655182 0.042 Uiso 1 1 calc R U . . .
C43 C 0.3201(3) 0.80331(15) 0.5570(3) 0.0420(10) Uani 1 1 d . . . . .
H43A H 0.309862 0.820566 0.509260 0.063 Uiso 1 1 calc R U . . .
H43B H 0.370582 0.783321 0.564437 0.063 Uiso 1 1 calc R U . . .
H43C H 0.327385 0.827253 0.597444 0.063 Uiso 1 1 calc R U . . .
C72 C 0.1978(2) 0.57970(13) 0.22368(16) 0.0477(11) Uani 1 1 d D . . . .
C56 C 0.4732(3) 0.48742(14) 0.8966(2) 0.0407(10) Uani 1 1 d . . . . .
H56A H 0.525734 0.505129 0.915938 0.061 Uiso 1 1 calc R U . . .
H56B H 0.464996 0.464251 0.934315 0.061 Uiso 1 1 calc R U . . .
H56C H 0.426841 0.510820 0.884716 0.061 Uiso 1 1 calc R U . . .
C38 C 0.8818(2) 0.90635(14) 0.6172(2) 0.0324(8) Uani 1 1 d . . . . .
H38 H 0.913494 0.933536 0.641057 0.039 Uiso 1 1 calc R U . . .
C54 C 0.5443(3) 0.42011(15) 0.8484(3) 0.0449(10) Uani 1 1 d . . . . .
H54A H 0.547035 0.401167 0.804398 0.067 Uiso 1 1 calc R U . . .
H54B H 0.531038 0.398154 0.885399 0.067 Uiso 1 1 calc R U . . .
H54C H 0.598168 0.435935 0.869821 0.067 Uiso 1 1 calc R U . . .
C31 C 0.8119(2) 0.91512(11) 0.5574(2) 0.0296(8) Uani 1 1 d D . . . .
C13 C 1.0241(2) 0.65089(14) 0.9360(2) 0.0304(8) Uani 1 1 d . . . . .
C46 C 0.1635(3) 0.74559(17) 0.7850(3) 0.0540(13) Uani 1 1 d . . . . .
H46A H 0.168510 0.720798 0.824044 0.081 Uiso 1 1 calc R U . . .
H46B H 0.104932 0.748519 0.756775 0.081 Uiso 1 1 calc R U . . .
H46C H 0.183251 0.777237 0.807824 0.081 Uiso 1 1 calc R U . . .
C78 C 0.2371(2) 0.54129(14) 0.3516(2) 0.0375(9) Uani 1 1 d . . . . .
H78 H 0.202695 0.514373 0.330472 0.045 Uiso 1 1 calc R U . . .
C79 C 0.2755(2) 0.54087(13) 0.4268(2) 0.0358(9) Uani 1 1 d . . . . .
H79 H 0.268357 0.513569 0.456212 0.043 Uiso 1 1 calc R U . . .
C6 C 1.1754(3) 0.6606(2) 0.4740(3) 0.0507(12) Uani 1 1 d . . . . .
H6A H 1.201795 0.692469 0.471952 0.076 Uiso 1 1 calc R U . . .
H6B H 1.170396 0.643003 0.427125 0.076 Uiso 1 1 calc R U . . .
H6C H 1.209484 0.641338 0.515365 0.076 Uiso 1 1 calc R U . . .
C16 C 0.9934(3) 0.60399(15) 0.9656(2) 0.0401(9) Uani 1 1 d . . . . .
H16A H 0.940587 0.610596 0.977886 0.060 Uiso 1 1 calc R U . . .
H16B H 1.035046 0.593035 1.010421 0.060 Uiso 1 1 calc R U . . .
H16C H 0.984958 0.578348 0.927491 0.060 Uiso 1 1 calc R U . . .
C55 C 0.3928(3) 0.43396(16) 0.7935(3) 0.0451(10) Uani 1 1 d . . . . .
H55A H 0.349042 0.458718 0.777451 0.068 Uiso 1 1 calc R U . . .
H55B H 0.379488 0.412976 0.831592 0.068 Uiso 1 1 calc R U . . .
H55C H 0.396214 0.413900 0.750763 0.068 Uiso 1 1 calc R U . . .
C32 C 0.78755(18) 0.96791(10) 0.53495(19) 0.0414(10) Uani 1 1 d D . . . .
C15 C 1.0349(3) 0.69061(17) 0.9960(2) 0.0505(11) Uani 1 1 d . . . . .
H15A H 1.057377 0.720386 0.979003 0.076 Uiso 1 1 calc R U . . .
H15B H 1.073603 0.678976 1.042076 0.076 Uiso 1 1 calc R U . . .
H15C H 0.980774 0.697892 1.005198 0.076 Uiso 1 1 calc R U . . .
C14 C 1.1089(3) 0.64055(19) 0.9221(3) 0.0504(12) Uani 1 1 d . . . . .
H14A H 1.103185 0.614634 0.884645 0.076 Uiso 1 1 calc R U . . .
H14B H 1.148028 0.629963 0.968614 0.076 Uiso 1 1 calc R U . . .
H14C H 1.129948 0.670423 0.904102 0.076 Uiso 1 1 calc R U . . .
C3 C 0.8892(3) 0.6934(2) 0.3021(2) 0.0659(16) Uani 1 1 d . . . . .
H3A H 0.837351 0.702030 0.265154 0.099 Uiso 1 1 calc R U . . .
H3B H 0.907429 0.660755 0.290927 0.099 Uiso 1 1 calc R U . . .
H3C H 0.932424 0.717485 0.300520 0.099 Uiso 1 1 calc R U . . .
C36 C 0.7098(3) 0.9720(2) 0.4702(3) 0.080(2) Uani 0.85 1 d D U P A 1
H36A H 0.720821 0.957556 0.425531 0.121 Uiso 0.85 1 calc R U P A 1
H36B H 0.694836 1.006605 0.460938 0.121 Uiso 0.85 1 calc R U P A 1
H36C H 0.663665 0.954471 0.482463 0.121 Uiso 0.85 1 calc R U P A 1
C75 C 0.1060(3) 0.5890(4) 0.2195(7) 0.068(3) Uani 0.5 1 d D U P B 1
H75A H 0.072636 0.560840 0.196278 0.102 Uiso 0.5 1 calc R U P B 1
H75B H 0.087081 0.618476 0.189655 0.102 Uiso 0.5 1 calc R U P B 1
H75C H 0.099463 0.593803 0.269829 0.102 Uiso 0.5 1 calc R U P B 1
C77 C 0.2115(6) 0.5288(3) 0.1946(7) 0.056(3) Uani 0.5 1 d D U P B 1
H77A H 0.271066 0.523962 0.198962 0.084 Uiso 0.5 1 calc R U P B 1
H77B H 0.180205 0.525952 0.142203 0.084 Uiso 0.5 1 calc R U P B 1
H77C H 0.192123 0.503748 0.223914 0.084 Uiso 0.5 1 calc R U P B 1
C74 C 0.1243(5) 0.6144(3) 0.2198(6) 0.064(3) Uani 0.5 1 d D U P B -1
H74A H 0.083191 0.598233 0.241067 0.096 Uiso 0.5 1 calc R U P B -1
H74B H 0.098217 0.622950 0.167700 0.096 Uiso 0.5 1 calc R U P B -1
H74C H 0.144390 0.644293 0.248037 0.096 Uiso 0.5 1 calc R U P B -1
C76 C 0.1675(7) 0.5297(3) 0.1900(8) 0.089(4) Uani 0.5 1 d D U P B -1
H76A H 0.183708 0.525317 0.143426 0.133 Uiso 0.5 1 calc R U P B -1
H76B H 0.106615 0.527958 0.179809 0.133 Uiso 0.5 1 calc R U P B -1
H76C H 0.192712 0.503737 0.225110 0.133 Uiso 0.5 1 calc R U P B -1
C73 C 0.2413(3) 0.60955(19) 0.1755(3) 0.0555(12) Uani 1 1 d D . . . .
H73A H 0.252332 0.642721 0.195892 0.083 Uiso 1 1 calc R U . . .
H73B H 0.205411 0.611360 0.124510 0.083 Uiso 1 1 calc R U . . .
H73C H 0.294127 0.593732 0.175039 0.083 Uiso 1 1 calc R U . . .
C34 C 0.7709(4) 0.9956(2) 0.6009(3) 0.0668(18) Uani 0.85 1 d D U P A 1
H34A H 0.726296 0.979113 0.617161 0.100 Uiso 0.85 1 calc R U P A 1
H34B H 0.753944 1.029247 0.585897 0.100 Uiso 0.85 1 calc R U P A 1
H34C H 0.821781 0.996095 0.642003 0.100 Uiso 0.85 1 calc R U P A 1
C36A C 0.7561(16) 0.9606(10) 0.4510(3) 0.081(5) Uani 0.15 1 d D U P A 2
H36D H 0.798908 0.943723 0.432686 0.122 Uiso 0.15 1 calc R U P A 2
H36E H 0.744135 0.992547 0.426483 0.122 Uiso 0.15 1 calc R U P A 2
H36F H 0.705153 0.940780 0.439851 0.122 Uiso 0.15 1 calc R U P A 2
C34A C 0.7183(11) 0.9930(10) 0.5611(15) 0.073(5) Uani 0.15 1 d D U P A 2
H34D H 0.668351 0.972226 0.549052 0.109 Uiso 0.15 1 calc R U P A 2
H34E H 0.705296 1.024662 0.535996 0.109 Uiso 0.15 1 calc R U P A 2
H34F H 0.736606 0.998063 0.615066 0.109 Uiso 0.15 1 calc R U P A 2
C33 C 0.8586(3) 0.99418(18) 0.5132(3) 0.0441(13) Uani 0.85 1 d D U P A 1
H33A H 0.909163 0.992480 0.554528 0.066 Uiso 0.85 1 calc R U P A 1
H33B H 0.843413 1.028574 0.501894 0.066 Uiso 0.85 1 calc R U P A 1
H33C H 0.868924 0.978390 0.469169 0.066 Uiso 0.85 1 calc R U P A 1
C35 C 0.8614(11) 1.0030(8) 0.5490(15) 0.052(5) Uani 0.15 1 d D U P A 2
H35A H 0.893884 1.000425 0.601041 0.078 Uiso 0.15 1 calc R U P A 2
H35B H 0.840966 1.036685 0.538738 0.078 Uiso 0.15 1 calc R U P A 2
H35C H 0.896809 0.994581 0.516212 0.078 Uiso 0.15 1 calc R U P A 2

loop_
_atom_site_aniso_label
_atom_site_aniso_U_11
_atom_site_aniso_U_22
_atom_site_aniso_U_33
_atom_site_aniso_U_23
_atom_site_aniso_U_13
_atom_site_aniso_U_12
Dy1 0.01620(8) 0.02462(9) 0.01492(7) 0.00126(6) 0.00392(5) -0.00152(5)
Fe1 0.0163(2) 0.0248(2) 0.0145(2) 0.00151(17) 0.00318(16) -0.00171(16)
Fe2 0.0162(2) 0.0250(2) 0.0192(2) 0.00350(17) 0.00481(17) -0.00045(16)
O10 0.0191(11) 0.0203(11) 0.0220(12) 0.0039(9) 0.0052(9) -0.0003(8)
O7 0.0288(13) 0.0309(13) 0.0256(13) 0.0071(10) 0.0127(10) 0.0065(10)
O9 0.0181(11) 0.0239(12) 0.0191(11) 0.0038(9) 0.0054(9) -0.0008(8)
O3 0.0166(10) 0.0306(12) 0.0133(11) 0.0018(9) 0.0019(8) -0.0013(8)
O1 0.0195(11) 0.0403(14) 0.0187(12) -0.0008(10) 0.0050(9) 0.0027(9)
O5 0.0284(12) 0.0253(12) 0.0199(12) -0.0002(9) 0.0045(10) -0.0056(9)
O4 0.0172(10) 0.0250(12) 0.0137(10) 0.0027(8) 0.0024(8) -0.0006(8)
O11 0.0232(12) 0.0264(12) 0.0228(12) -0.0004(9) 0.0011(9) -0.0017(9)
O12 0.0274(13) 0.0280(13) 0.0321(14) 0.0077(10) -0.0021(10) -0.0061(10)
O6 0.0283(13) 0.0303(13) 0.0213(12) 0.0057(10) -0.0042(10) -0.0075(10)
O13 0.0345(14) 0.0307(14) 0.0325(14) -0.0011(11) 0.0081(12) 0.0069(10)
N4 0.0184(13) 0.0246(15) 0.0197(13) -0.0016(10) 0.0073(11) -0.0006(10)
O8 0.0342(14) 0.0436(16) 0.0388(16) 0.0149(12) 0.0097(12) 0.0128(12)
O15 0.0375(14) 0.0394(15) 0.0250(13) -0.0060(11) 0.0122(11) -0.0067(11)
N3 0.0208(14) 0.0274(15) 0.0243(15) 0.0056(11) 0.0072(11) 0.0001(11)
N1 0.0194(13) 0.0291(15) 0.0155(13) 0.0018(10) 0.0018(10) -0.0011(10)
O14 0.0318(13) 0.0373(15) 0.0262(13) 0.0072(11) 0.0034(11) -0.0037(11)
N2 0.0189(13) 0.0261(15) 0.0186(13) 0.0020(10) 0.0059(11) -0.0009(10)
O2 0.0377(15) 0.070(2) 0.0188(13) -0.0009(12) 0.0062(11) 0.0211(13)
O16 0.085(2) 0.065(2) 0.0208(15) -0.0013(13) 0.0192(15) -0.0307(18)
C23 0.0224(16) 0.0327(19) 0.0166(15) -0.0049(13) 0.0029(12) -0.0030(13)
C67 0.0219(16) 0.0238(17) 0.0190(16) 0.0001(12) 0.0068(12) -0.0011(12)
N5 0.0459(19) 0.044(2) 0.0187(15) -0.0036(14) 0.0069(14) -0.0209(15)
C41 0.0204(16) 0.0306(18) 0.0255(17) 0.0029(14) 0.0072(13) 0.0009(13)
C61 0.0192(15) 0.0255(17) 0.0198(16) 0.0012(12) 0.0062(12) 0.0021(12)
C9 0.0207(16) 0.0328(19) 0.0197(16) 0.0027(13) 0.0025(13) 0.0003(13)
C63 0.0232(16) 0.0247(17) 0.0252(17) -0.0032(13) 0.0087(13) -0.0026(12)
C49 0.0302(18) 0.0287(18) 0.0244(18) 0.0054(14) 0.0081(14) -0.0009(14)
C19 0.0185(15) 0.0277(17) 0.0142(15) 0.0015(12) 0.0007(12) -0.0019(12)
C48 0.0258(17) 0.0266(18) 0.0290(19) 0.0021(14) 0.0098(14) 0.0007(13)
C59 0.0207(15) 0.0210(16) 0.0213(16) 0.0038(12) 0.0047(12) -0.0044(12)
C69 0.0171(15) 0.0246(17) 0.0254(17) -0.0058(13) 0.0056(13) -0.0020(12)
C68 0.0199(15) 0.0298(18) 0.0170(15) 0.0000(13) 0.0027(12) 0.0009(12)
C60 0.0193(15) 0.0182(16) 0.0230(16) 0.0026(12) 0.0100(12) 0.0010(11)
C50 0.0235(16) 0.0215(16) 0.0213(16) 0.0048(12) 0.0044(13) 0.0010(12)
C21 0.0222(16) 0.0266(17) 0.0153(15) 0.0008(12) 0.0075(12) -0.0007(12)
C57 0.0299(18) 0.0226(17) 0.0300(19) 0.0035(14) 0.0074(15) 0.0034(13)
C64 0.0288(17) 0.0217(17) 0.0255(17) 0.0039(13) 0.0119(14) 0.0015(13)
C80 0.0182(16) 0.0255(18) 0.0318(19) -0.0002(14) 0.0025(13) 0.0011(12)
C24 0.0235(17) 0.037(2) 0.0146(15) -0.0013(13) 0.0019(13) 0.0010(13)
C2 0.0235(17) 0.0324(19) 0.0224(17) -0.0015(13) 0.0043(13) 0.0037(13)
C66 0.0270(17) 0.0261(17) 0.0173(16) 0.0018(12) 0.0063(13) 0.0009(13)
C27 0.0167(15) 0.0279(17) 0.0154(15) 0.0001(12) 0.0059(12) -0.0006(12)
C1 0.0196(16) 0.0281(18) 0.0231(17) -0.0011(13) 0.0068(13) 0.0001(12)
C47 0.043(2) 0.030(2) 0.032(2) 0.0031(15) 0.0200(17) -0.0005(15)
C28 0.0223(16) 0.0242(17) 0.0183(15) 0.0020(12) 0.0080(12) -0.0003(12)
C8 0.0216(16) 0.0314(19) 0.0214(17) -0.0005(13) 0.0076(13) 0.0017(13)
C22 0.0344(19) 0.0245(18) 0.0271(18) -0.0060(14) 0.0068(15) -0.0052(14)
C26 0.0264(17) 0.0285(18) 0.0177(16) 0.0016(13) 0.0058(13) -0.0013(13)
C7 0.0200(17) 0.045(2) 0.0279(19) -0.0030(15) 0.0059(14) 0.0032(14)
C20 0.0171(15) 0.0272(17) 0.0125(14) -0.0013(12) 0.0044(11) 0.0004(12)
C70 0.0306(18) 0.0314(19) 0.0310(19) -0.0056(15) 0.0142(15) -0.0048(14)
C71 0.034(2) 0.036(2) 0.0286(19) -0.0120(15) 0.0098(15) -0.0039(15)
C62 0.0269(17) 0.0313(19) 0.0218(17) -0.0008(14) 0.0016(14) -0.0045(13)
C18 0.0204(16) 0.0355(19) 0.0194(16) -0.0013(13) 0.0065(13) -0.0007(13)
C58 0.0234(17) 0.0279(18) 0.0264(18) 0.0028(13) 0.0072(14) 0.0002(13)
C51 0.0277(17) 0.0263(18) 0.0296(19) 0.0037(14) 0.0129(15) 0.0002(13)
C17 0.0272(17) 0.041(2) 0.0156(16) 0.0027(13) 0.0064(13) -0.0036(14)
C4 0.0334(19) 0.034(2) 0.0257(18) -0.0002(14) 0.0143(15) 0.0041(14)
C12 0.0256(17) 0.037(2) 0.0176(16) 0.0068(13) 0.0019(13) -0.0033(14)
C10 0.0221(16) 0.0247(17) 0.0170(15) 0.0036(12) 0.0043(12) -0.0014(12)
C30 0.0242(17) 0.0280(18) 0.0270(18) 0.0028(14) 0.0058(14) -0.0036(13)
C40 0.0282(17) 0.0282(18) 0.0206(16) 0.0013(13) 0.0085(14) -0.0079(13)
C11 0.0198(16) 0.0349(19) 0.0220(17) 0.0056(13) 0.0046(13) -0.0002(13)
C39 0.0303(19) 0.036(2) 0.0199(17) 0.0007(14) -0.0007(14) -0.0117(14)
C25 0.034(2) 0.047(2) 0.0197(18) 0.0003(15) -0.0004(15) -0.0062(16)
C52 0.0291(18) 0.0257(18) 0.0246(18) 0.0017(13) 0.0059(14) -0.0034(13)
C29 0.0251(16) 0.0216(16) 0.0190(16) 0.0005(12) 0.0093(13) -0.0046(12)
C45 0.037(2) 0.030(2) 0.051(3) -0.0032(17) 0.0267(19) -0.0018(15)
C42 0.0256(18) 0.0289(19) 0.039(2) 0.0068(15) 0.0107(16) 0.0035(14)
C65 0.048(2) 0.0253(19) 0.029(2) 0.0056(15) 0.0053(17) -0.0011(16)
C5 0.0242(18) 0.044(2) 0.031(2) -0.0065(16) 0.0125(15) 0.0001(15)
C53 0.041(2) 0.0254(18) 0.0271(19) 0.0063(14) 0.0110(16) 0.0000(15)
C44 0.0296(19) 0.030(2) 0.049(2) -0.0005(17) 0.0173(18) 0.0054(15)
C43 0.048(2) 0.039(2) 0.048(3) 0.0167(19) 0.030(2) 0.0138(18)
C72 0.053(3) 0.059(3) 0.029(2) -0.0137(19) 0.0071(19) -0.019(2)
C56 0.063(3) 0.030(2) 0.032(2) 0.0080(16) 0.017(2) 0.0053(18)
C38 0.038(2) 0.032(2) 0.0287(19) -0.0028(15) 0.0118(16) -0.0136(15)
C54 0.060(3) 0.033(2) 0.046(3) 0.0163(18) 0.022(2) 0.0113(19)
C31 0.0294(18) 0.0252(18) 0.035(2) 0.0027(14) 0.0091(15) -0.0032(13)
C13 0.0279(18) 0.040(2) 0.0192(17) 0.0100(14) -0.0019(14) -0.0012(14)
C46 0.062(3) 0.042(3) 0.076(4) 0.004(2) 0.050(3) 0.007(2)
C78 0.0297(19) 0.032(2) 0.046(2) -0.0099(17) 0.0009(17) -0.0053(15)
C79 0.0308(19) 0.0243(19) 0.046(2) 0.0026(16) -0.0001(17) -0.0039(14)
C6 0.025(2) 0.090(4) 0.040(3) -0.009(2) 0.0151(18) 0.007(2)
C16 0.043(2) 0.044(2) 0.033(2) 0.0155(17) 0.0083(18) 0.0019(17)
C55 0.054(3) 0.038(2) 0.046(3) 0.0092(19) 0.019(2) -0.0120(19)
C32 0.040(2) 0.027(2) 0.056(3) 0.0016(18) 0.011(2) -0.0016(16)
C15 0.054(3) 0.051(3) 0.033(2) 0.0022(19) -0.0150(19) -0.001(2)
C14 0.028(2) 0.086(4) 0.034(2) 0.027(2) 0.0018(17) 0.007(2)
C3 0.059(3) 0.120(5) 0.018(2) 0.006(2) 0.009(2) 0.045(3)
C36 0.059(4) 0.032(3) 0.122(6) 0.020(3) -0.026(4) 0.005(3)
C75 0.031(5) 0.110(8) 0.054(6) -0.011(6) -0.003(4) -0.009(5)
C77 0.056(6) 0.064(6) 0.041(5) -0.018(4) -0.002(5) -0.019(5)
C74 0.041(5) 0.116(8) 0.031(5) 0.016(5) 0.001(4) -0.036(5)
C76 0.129(9) 0.079(7) 0.045(6) -0.014(5) -0.002(7) -0.066(7)
C73 0.051(3) 0.072(3) 0.040(3) 0.008(2) 0.004(2) 0.000(2)
C34 0.084(5) 0.055(3) 0.076(5) 0.002(3) 0.045(4) 0.019(3)
C36A 0.066(8) 0.031(7) 0.125(9) 0.013(8) -0.012(8) 0.012(7)
C34A 0.080(9) 0.065(8) 0.080(9) 0.005(8) 0.033(7) 0.014(8)
C33 0.053(3) 0.033(3) 0.049(3) 0.010(2) 0.019(3) -0.004(2)
C35 0.060(7) 0.039(7) 0.056(8) 0.013(7) 0.013(7) -0.004(7)

loop_
_atom_type_symbol
_atom_type_description
_atom_type_scat_dispersion_real
_atom_type_scat_dispersion_imag
_atom_type_scat_source
C C 0.0033 0.0016 'International Tables Vol C Tables 4.2.6.8 and 6.1.1.4'
H H 0.0000 0.0000 'International Tables Vol C Tables 4.2.6.8 and 6.1.1.4'
Dy Dy -0.1892 4.4098 'International Tables Vol C Tables 4.2.6.8 and 6.1.1.4'
Fe Fe 0.3463 0.8444 'International Tables Vol C Tables 4.2.6.8 and 6.1.1.4'
N N 0.0061 0.0033 'International Tables Vol C Tables 4.2.6.8 and 6.1.1.4'
O O 0.0106 0.0060 'International Tables Vol C Tables 4.2.6.8 and 6.1.1.4'

loop_
_geom_angle_atom_site_label_1
_geom_angle_atom_site_label_2
_geom_angle_atom_site_label_3
_geom_angle
_geom_angle_site_symmetry_1
_geom_angle_site_symmetry_3
_geom_angle_publ_flag
O10 Dy1 O9 65.82(7) . . ?
O10 Dy1 O3 123.13(8) . . ?
O10 Dy1 O5 73.60(8) . . ?
O10 Dy1 O11 57.43(7) . . ?
O10 Dy1 O13 142.01(9) . . ?
O10 Dy1 O15 84.56(9) . . ?
O10 Dy1 O14 130.86(8) . . ?
O9 Dy1 O3 162.40(8) . . ?
O9 Dy1 O5 72.88(7) . . ?
O9 Dy1 O11 116.18(7) . . ?
O9 Dy1 O15 78.13(8) . . ?
O9 Dy1 O14 80.25(8) . . ?
O3 Dy1 O5 123.03(7) . . ?
O3 Dy1 O11 66.88(7) . . ?
O3 Dy1 O15 87.37(8) . . ?
O3 Dy1 O14 83.10(8) . . ?
O5 Dy1 O11 113.14(7) . . ?
O4 Dy1 O10 86.60(7) . . ?
O4 Dy1 O9 132.25(8) . . ?
O4 Dy1 O3 65.30(7) . . ?
O4 Dy1 O5 61.91(7) . . ?
O4 Dy1 O11 71.94(7) . . ?
O4 Dy1 O13 83.70(8) . . ?
O4 Dy1 O15 139.75(8) . . ?
O4 Dy1 O14 141.35(8) . . ?
O13 Dy1 O9 94.73(8) . . ?
O13 Dy1 O3 85.33(8) . . ?
O13 Dy1 O5 69.43(8) . . ?
O13 Dy1 O11 148.66(8) . . ?
O13 Dy1 O15 124.80(9) . . ?
O13 Dy1 O14 71.55(9) . . ?
O15 Dy1 O5 148.91(8) . . ?
O15 Dy1 O11 70.23(8) . . ?
O15 Dy1 O14 53.26(9) . . ?
O14 Dy1 O5 129.81(8) . . ?
O14 Dy1 O11 116.67(8) . . ?
O3 Fe1 N1 76.07(9) . . ?
O3 Fe1 N2 119.82(9) . . ?
O1 Fe1 O3 139.04(10) . . ?
O1 Fe1 O4 88.43(9) . . ?
O1 Fe1 O6 112.05(11) . . ?
O1 Fe1 N1 83.85(10) . . ?
O1 Fe1 N2 93.13(10) . . ?
O4 Fe1 O3 75.52(8) . . ?
O4 Fe1 N1 125.58(9) . . ?
O4 Fe1 N2 79.85(9) . . ?
O6 Fe1 O3 99.19(10) . . ?
O6 Fe1 O4 150.09(10) . . ?
O6 Fe1 N1 79.81(10) . . ?
O6 Fe1 N2 77.56(10) . . ?
N1 Fe1 N2 154.12(10) . . ?
O10 Fe2 O9 76.45(9) . . ?
O10 Fe2 N4 80.81(9) . . ?
O10 Fe2 N3 120.43(10) . . ?
O7 Fe2 O10 90.95(10) . . ?
O7 Fe2 O9 148.01(10) . . ?
O7 Fe2 O12 111.91(11) . . ?
O7 Fe2 N4 87.50(10) . . ?
O7 Fe2 N3 84.42(10) . . ?
O9 Fe2 N4 118.47(9) . . ?
O9 Fe2 N3 77.32(9) . . ?
O12 Fe2 O10 147.79(11) . . ?
O12 Fe2 O9 92.74(10) . . ?
O12 Fe2 N4 77.99(10) . . ?
O12 Fe2 N3 85.41(11) . . ?
N3 Fe2 N4 157.30(10) . . ?
Fe2 O10 Dy1 110.23(9) . . ?
C60 O10 Dy1 125.88(18) . . ?
C60 O10 Fe2 123.88(19) . . ?
C41 O7 Fe2 135.9(2) . . ?
Fe2 O9 Dy1 106.59(9) . . ?
C59 O9 Dy1 128.23(19) . . ?
C59 O9 Fe2 111.88(18) . . ?
Fe1 O3 Dy1 107.31(9) . . ?
C19 O3 Dy1 128.58(19) . . ?
C19 O3 Fe1 113.64(18) . . ?
C1 O1 Fe1 129.6(2) . . ?
C21 O5 Dy1 109.84(18) . . ?
C21 O5 C22 117.7(3) . . ?
C22 O5 Dy1 129.35(19) . . ?
Fe1 O4 Dy1 110.43(9) . . ?
C20 O4 Dy1 121.51(18) . . ?
C20 O4 Fe1 127.96(19) . . ?
C61 O11 Dy1 107.85(18) . . ?
C61 O11 C62 117.7(3) . . ?
C62 O11 Dy1 129.93(19) . . ?
C80 O12 Fe2 118.7(2) . . ?
C40 O6 Fe1 119.5(2) . . ?
Dy1 O13 H13A 127.8 . . ?
Dy1 O13 H13B 127.7 . . ?
H13A O13 H13B 104.5 . . ?
C69 N4 Fe2 111.1(2) . . ?
C68 N4 Fe2 124.6(2) . . ?
C68 N4 C69 122.9(3) . . ?
C42 O8 C43 114.2(3) . . ?
N5 O15 Dy1 95.7(2) . . ?
C49 N3 Fe2 128.5(2) . . ?
C49 N3 C50 121.2(3) . . ?
C50 N3 Fe2 110.2(2) . . ?
C9 N1 Fe1 124.0(2) . . ?
C9 N1 C10 123.2(3) . . ?
C10 N1 Fe1 110.9(2) . . ?
N5 O14 Dy1 95.3(2) . . ?
C28 N2 Fe1 127.0(2) . . ?
C28 N2 C29 121.5(3) . . ?
C29 N2 Fe1 110.8(2) . . ?
C2 O2 C3 115.4(3) . . ?
C21 C23 H23 119.7 . . ?
C21 C23 C24 120.6(3) . . ?
C24 C23 H23 119.7 . . ?
C60 C67 C68 121.9(3) . . ?
C60 C67 C66 119.1(3) . . ?
C66 C67 C68 118.9(3) . . ?
O14 N5 O15 115.6(3) . . ?
O16 N5 O15 121.6(4) . . ?
O16 N5 O14 122.8(4) . . ?
O7 C41 C48 123.2(3) . . ?
O7 C41 C42 119.7(3) . . ?
C48 C41 C42 117.1(3) . . ?
O11 C61 C63 126.5(3) . . ?
O11 C61 C60 112.9(3) . . ?
C63 C61 C60 120.6(3) . . ?
N1 C9 H9 117.6 . . ?
N1 C9 C8 124.8(3) . . ?
C8 C9 H9 117.6 . . ?
C61 C63 H63 119.6 . . ?
C61 C63 C64 120.9(3) . . ?
C64 C63 H63 119.6 . . ?
N3 C49 H49 117.3 . . ?
N3 C49 C48 125.3(3) . . ?
C48 C49 H49 117.3 . . ?
O3 C19 C18 122.5(3) . . ?
O3 C19 C10 118.6(3) . . ?
C18 C19 C10 118.9(3) . . ?
C41 C48 C49 121.8(3) . . ?
C41 C48 C47 120.2(3) . . ?
C47 C48 C49 118.1(3) . . ?
O9 C59 C50 117.8(3) . . ?
O9 C59 C58 123.8(3) . . ?
C58 C59 C50 118.4(3) . . ?
C80 C69 N4 112.6(3) . . ?
C70 C69 N4 126.6(3) . . ?
C70 C69 C80 120.7(3) . . ?
N4 C68 C67 123.8(3) . . ?
N4 C68 H68 118.1 . . ?
C67 C68 H68 118.1 . . ?
O10 C60 C67 123.3(3) . . ?
O10 C60 C61 117.3(3) . . ?
C67 C60 C61 119.4(3) . . ?
C59 C50 N3 113.8(3) . . ?
C51 C50 N3 125.6(3) . . ?
C51 C50 C59 120.6(3) . . ?
O5 C21 C23 126.3(3) . . ?
O5 C21 C20 113.1(3) . . ?
C23 C21 C20 120.5(3) . . ?
C58 C57 H57 119.0 . . ?
C58 C57 C52 121.9(3) . . ?
C52 C57 H57 119.0 . . ?
C63 C64 C65 120.7(3) . . ?
C66 C64 C63 118.5(3) . . ?
C66 C64 C65 120.8(3) . . ?
O12 C80 C69 119.5(3) . . ?
O12 C80 C79 122.2(3) . . ?
C79 C80 C69 118.2(3) . . ?
C23 C24 C25 121.1(3) . . ?
C26 C24 C23 118.4(3) . . ?
C26 C24 C25 120.4(3) . . ?
O2 C2 C1 114.0(3) . . ?
O2 C2 C4 124.7(3) . . ?
C4 C2 C1 121.3(3) . . ?
C67 C66 H66 119.3 . . ?
C64 C66 C67 121.5(3) . . ?
C64 C66 H66 119.3 . . ?
C26 C27 C28 118.6(3) . . ?
C20 C27 C28 122.0(3) . . ?
C20 C27 C26 119.1(3) . . ?
O1 C1 C2 118.7(3) . . ?
O1 C1 C8 123.4(3) . . ?
C8 C1 C2 117.9(3) . . ?
C48 C47 H47 119.0 . . ?
C45 C47 C48 121.9(4) . . ?
C45 C47 H47 119.0 . . ?
N2 C28 C27 124.3(3) . . ?
N2 C28 H28 117.8 . . ?
C27 C28 H28 117.8 . . ?
C1 C8 C9 122.3(3) . . ?
C1 C8 C7 119.7(3) . . ?
C7 C8 C9 117.9(3) . . ?
O5 C22 H22A 109.5 . . ?
O5 C22 H22B 109.5 . . ?
O5 C22 H22C 109.5 . . ?
H22A C22 H22B 109.5 . . ?
H22A C22 H22C 109.5 . . ?
H22B C22 H22C 109.5 . . ?
C24 C26 C27 122.1(3) . . ?
C24 C26 H26 119.0 . . ?
C27 C26 H26 119.0 . . ?
C8 C7 H7 119.2 . . ?
C5 C7 C8 121.6(3) . . ?
C5 C7 H7 119.2 . . ?
O4 C20 C21 117.1(3) . . ?
O4 C20 C27 123.5(3) . . ?
C27 C20 C21 119.2(3) . . ?
C69 C70 H70 119.4 . . ?
C69 C70 C71 121.3(3) . . ?
C71 C70 H70 119.4 . . ?
C70 C71 C72 123.2(3) . . ?
C78 C71 C70 117.1(3) . . ?
C78 C71 C72 119.6(3) . . ?
O11 C62 H62A 109.5 . . ?
O11 C62 H62B 109.5 . . ?
O11 C62 H62C 109.5 . . ?
H62A C62 H62B 109.5 . . ?
H62A C62 H62C 109.5 . . ?
H62B C62 H62C 109.5 . . ?
C19 C18 H18 120.0 . . ?
C17 C18 C19 120.0(3) . . ?
C17 C18 H18 120.0 . . ?
C59 C58 C57 120.3(3) . . ?
C59 C58 H58 119.8 . . ?
C57 C58 H58 119.8 . . ?
C50 C51 H51 119.3 . . ?
C50 C51 C52 121.5(3) . . ?
C52 C51 H51 119.3 . . ?
C18 C17 H17 119.0 . . ?
C18 C17 C12 122.1(3) . . ?
C12 C17 H17 119.0 . . ?
C2 C4 H4 119.4 . . ?
C2 C4 C5 121.2(3) . . ?
C5 C4 H4 119.4 . . ?
C17 C12 C13 118.9(3) . . ?
C11 C12 C17 117.5(3) . . ?
C11 C12 C13 123.5(3) . . ?
C19 C10 N1 113.1(3) . . ?
C19 C10 C11 119.9(3) . . ?
C11 C10 N1 127.0(3) . . ?
C29 C30 H30 119.6 . . ?
C29 C30 C31 120.7(3) . . ?
C31 C30 H30 119.6 . . ?
O6 C40 C39 121.5(3) . . ?
O6 C40 C29 119.9(3) . . ?
C29 C40 C39 118.6(3) . . ?
C12 C11 C10 121.5(3) . . ?
C12 C11 H11 119.2 . . ?
C10 C11 H11 119.2 . . ?
C40 C39 H39 120.1 . . ?
C38 C39 C40 119.8(3) . . ?
C38 C39 H39 120.1 . . ?
C24 C25 H25A 109.5 . . ?
C24 C25 H25B 109.5 . . ?
C24 C25 H25C 109.5 . . ?
H25A C25 H25B 109.5 . . ?
H25A C25 H25C 109.5 . . ?
H25B C25 H25C 109.5 . . ?
C57 C52 C53 123.4(3) . . ?
C51 C52 C57 117.3(3) . . ?
C51 C52 C53 119.3(3) . . ?
C30 C29 N2 126.9(3) . . ?
C30 C29 C40 121.0(3) . . ?
C40 C29 N2 112.1(3) . . ?
C47 C45 C44 117.3(3) . . ?
C47 C45 C46 121.9(4) . . ?
C44 C45 C46 120.8(4) . . ?
O8 C42 C41 120.2(3) . . ?
C44 C42 O8 118.7(3) . . ?
C44 C42 C41 120.9(3) . . ?
C64 C65 H65A 109.5 . . ?
C64 C65 H65B 109.5 . . ?
C64 C65 H65C 109.5 . . ?
H65A C65 H65B 109.5 . . ?
H65A C65 H65C 109.5 . . ?
H65B C65 H65C 109.5 . . ?
C7 C5 C4 118.3(3) . . ?
C7 C5 C6 122.6(4) . . ?
C4 C5 C6 119.1(3) . . ?
C56 C53 C52 109.6(3) . . ?
C54 C53 C52 112.1(3) . . ?
C54 C53 C56 107.7(3) . . ?
C55 C53 C52 109.3(3) . . ?
C55 C53 C56 109.5(3) . . ?
C55 C53 C54 108.7(3) . . ?
C45 C44 H44 118.8 . . ?
C42 C44 C45 122.4(3) . . ?
C42 C44 H44 118.8 . . ?
O8 C43 H43A 109.5 . . ?
O8 C43 H43B 109.5 . . ?
O8 C43 H43C 109.5 . . ?
H43A C43 H43B 109.5 . . ?
H43A C43 H43C 109.5 . . ?
H43B C43 H43C 109.5 . . ?
C71 C72 C77 105.4(5) . . ?
C71 C72 C74 104.8(5) . . ?
C71 C72 C76 116.3(6) . . ?
C75 C72 C71 108.3(5) . . ?
C75 C72 C77 111.9(3) . . ?
C75 C72 C74 28.6(4) . . ?
C75 C72 C76 84.9(6) . . ?
C75 C72 C73 120.1(6) . . ?
C77 C72 C74 137.4(5) . . ?
C77 C72 C76 27.0(4) . . ?
C76 C72 C74 111.1(3) . . ?
C73 C72 C71 111.9(3) . . ?
C73 C72 C77 97.9(6) . . ?
C73 C72 C74 97.9(5) . . ?
C73 C72 C76 113.0(7) . . ?
C53 C56 H56A 109.5 . . ?
C53 C56 H56B 109.5 . . ?
C53 C56 H56C 109.5 . . ?
H56A C56 H56B 109.5 . . ?
H56A C56 H56C 109.5 . . ?
H56B C56 H56C 109.5 . . ?
C39 C38 H38 118.7 . . ?
C39 C38 C31 122.6(3) . . ?
C31 C38 H38 118.7 . . ?
C53 C54 H54A 109.5 . . ?
C53 C54 H54B 109.5 . . ?
C53 C54 H54C 109.5 . . ?
H54A C54 H54B 109.5 . . ?
H54A C54 H54C 109.5 . . ?
H54B C54 H54C 109.5 . . ?
C30 C31 C32 123.8(3) . . ?
C38 C31 C30 117.2(3) . . ?
C38 C31 C32 118.9(3) . . ?
C16 C13 C12 108.2(3) . . ?
C15 C13 C12 110.8(3) . . ?
C15 C13 C16 108.4(3) . . ?
C14 C13 C12 112.4(3) . . ?
C14 C13 C16 108.4(3) . . ?
C14 C13 C15 108.5(4) . . ?
C45 C46 H46A 109.5 . . ?
C45 C46 H46B 109.5 . . ?
C45 C46 H46C 109.5 . . ?
H46A C46 H46B 109.5 . . ?
H46A C46 H46C 109.5 . . ?
H46B C46 H46C 109.5 . . ?
C71 C78 H78 118.9 . . ?
C79 C78 C71 122.2(3) . . ?
C79 C78 H78 118.9 . . ?
C80 C79 H79 119.8 . . ?
C78 C79 C80 120.4(4) . . ?
C78 C79 H79 119.8 . . ?
C5 C6 H6A 109.5 . . ?
C5 C6 H6B 109.5 . . ?
C5 C6 H6C 109.5 . . ?
H6A C6 H6B 109.5 . . ?
H6A C6 H6C 109.5 . . ?
H6B C6 H6C 109.5 . . ?
C13 C16 H16A 109.5 . . ?
C13 C16 H16B 109.5 . . ?
C13 C16 H16C 109.5 . . ?
H16A C16 H16B 109.5 . . ?
H16A C16 H16C 109.5 . . ?
H16B C16 H16C 109.5 . . ?
C53 C55 H55A 109.5 . . ?
C53 C55 H55B 109.5 . . ?
C53 C55 H55C 109.5 . . ?
H55A C55 H55B 109.5 . . ?
H55A C55 H55C 109.5 . . ?
H55B C55 H55C 109.5 . . ?
C31 C32 C34 109.7(3) . . ?
C31 C32 C36A 98.8(11) . . ?
C31 C32 C34A 120.2(12) . . ?
C36 C32 C31 113.3(3) . . ?
C36 C32 C34 107.8(2) . . ?
C36 C32 C33 108.1(2) . . ?
C34A C32 C36A 107.6(3) . . ?
C33 C32 C31 110.4(3) . . ?
C33 C32 C34 107.3(2) . . ?
C35 C32 C31 113.8(11) . . ?
C35 C32 C36A 107.5(3) . . ?
C35 C32 C34A 107.8(3) . . ?
C13 C15 H15A 109.5 . . ?
C13 C15 H15B 109.5 . . ?
C13 C15 H15C 109.5 . . ?
H15A C15 H15B 109.5 . . ?
H15A C15 H15C 109.5 . . ?
H15B C15 H15C 109.5 . . ?
C13 C14 H14A 109.5 . . ?
C13 C14 H14B 109.5 . . ?
C13 C14 H14C 109.5 . . ?
H14A C14 H14B 109.5 . . ?
H14A C14 H14C 109.5 . . ?
H14B C14 H14C 109.5 . . ?
O2 C3 H3A 109.5 . . ?
O2 C3 H3B 109.5 . . ?
O2 C3 H3C 109.5 . . ?
H3A C3 H3B 109.5 . . ?
H3A C3 H3C 109.5 . . ?
H3B C3 H3C 109.5 . . ?
C32 C36 H36A 109.5 . . ?
C32 C36 H36B 109.5 . . ?
C32 C36 H36C 109.5 . . ?
H36A C36 H36B 109.5 . . ?
H36A C36 H36C 109.5 . . ?
H36B C36 H36C 109.5 . . ?
C72 C75 H75A 109.4 . . ?
C72 C75 H75B 109.5 . . ?
C72 C75 H75C 109.5 . . ?
H75A C75 H75B 109.5 . . ?
H75A C75 H75C 109.5 . . ?
H75B C75 H75C 109.5 . . ?
C74 C75 C72 76.1(3) . . ?
C74 C75 H75A 154.5 . . ?
C74 C75 H75B 47.3 . . ?
C74 C75 H75C 91.0 . . ?
C72 C77 H77A 109.5 . . ?
C72 C77 H77B 109.5 . . ?
C72 C77 H77C 109.5 . . ?
H77A C77 H77B 109.5 . . ?
H77A C77 H77C 109.5 . . ?
H77B C77 H77C 109.5 . . ?
C76 C77 C72 76.5(3) . . ?
C76 C77 H77A 174.0 . . ?
C76 C77 H77B 67.9 . . ?
C76 C77 H77C 67.3 . . ?
C72 C74 H74A 109.5 . . ?
C72 C74 H74B 109.5 . . ?
C72 C74 H74C 109.5 . . ?
C75 C74 C72 75.4(3) . . ?
C75 C74 H74A 43.0 . . ?
C75 C74 H74B 98.0 . . ?
C75 C74 H74C 147.8 . . ?
H74A C74 H74B 109.5 . . ?
H74A C74 H74C 109.5 . . ?
H74B C74 H74C 109.5 . . ?
C72 C76 H76A 109.5 . . ?
C72 C76 H76B 109.5 . . ?
C72 C76 H76C 109.5 . . ?
C77 C76 C72 76.5(3) . . ?
C77 C76 H76A 65.8 . . ?
C77 C76 H76B 173.7 . . ?
C77 C76 H76C 69.5 . . ?
H76A C76 H76B 109.5 . . ?
H76A C76 H76C 109.5 . . ?
H76B C76 H76C 109.5 . . ?
C72 C73 H73A 109.5 . . ?
C72 C73 H73B 109.5 . . ?
C72 C73 H73C 109.5 . . ?
H73A C73 H73B 109.5 . . ?
H73A C73 H73C 109.5 . . ?
H73B C73 H73C 109.5 . . ?
C32 C34 H34A 109.5 . . ?
C32 C34 H34B 109.5 . . ?
C32 C34 H34C 109.5 . . ?
H34A C34 H34B 109.5 . . ?
H34A C34 H34C 109.5 . . ?
H34B C34 H34C 109.5 . . ?
C32 C36A H36D 109.5 . . ?
C32 C36A H36E 109.5 . . ?
C32 C36A H36F 109.5 . . ?
H36D C36A H36E 109.5 . . ?
H36D C36A H36F 109.5 . . ?
H36E C36A H36F 109.5 . . ?
C32 C34A H34D 109.5 . . ?
C32 C34A H34E 109.5 . . ?
C32 C34A H34F 109.5 . . ?
H34D C34A H34E 109.5 . . ?
H34D C34A H34F 109.5 . . ?
H34E C34A H34F 109.5 . . ?
C32 C33 H33A 109.5 . . ?
C32 C33 H33B 109.5 . . ?
C32 C33 H33C 109.5 . . ?
H33A C33 H33B 109.5 . . ?
H33A C33 H33C 109.5 . . ?
H33B C33 H33C 109.5 . . ?
C32 C35 H35A 109.5 . . ?
C32 C35 H35B 109.5 . . ?
C32 C35 H35C 109.5 . . ?
H35A C35 H35B 109.5 . . ?
H35A C35 H35C 109.5 . . ?
H35B C35 H35C 109.5 . . ?

loop_
_geom_bond_atom_site_label_1
_geom_bond_atom_site_label_2
_geom_bond_distance
_geom_bond_site_symmetry_2
_geom_bond_publ_flag
Dy1 O10 2.302(2) . ?
Dy1 O9 2.337(2) . ?
Dy1 O3 2.359(2) . ?
Dy1 O5 2.666(2) . ?
Dy1 O4 2.286(2) . ?
Dy1 O11 2.890(2) . ?
Dy1 O13 2.324(2) . ?
Dy1 O15 2.408(2) . ?
Dy1 O14 2.426(2) . ?
Fe1 O3 2.052(2) . ?
Fe1 O1 1.914(2) . ?
Fe1 O4 2.042(2) . ?
Fe1 O6 1.933(2) . ?
Fe1 N1 2.171(3) . ?
Fe1 N2 2.204(3) . ?
Fe2 O10 2.004(2) . ?
Fe2 O7 1.922(2) . ?
Fe2 O9 2.069(2) . ?
Fe2 O12 1.949(2) . ?
Fe2 N4 2.182(3) . ?
Fe2 N3 2.124(3) . ?
O10 C60 1.343(4) . ?
O7 C41 1.308(4) . ?
O9 C59 1.358(4) . ?
O3 C19 1.343(4) . ?
O1 C1 1.327(4) . ?
O5 C21 1.377(4) . ?
O5 C22 1.443(4) . ?
O4 C20 1.345(4) . ?
O11 C61 1.367(4) . ?
O11 C62 1.436(4) . ?
O12 C80 1.336(4) . ?
O6 C40 1.332(4) . ?
O13 H13A 0.8704 . ?
O13 H13B 0.8704 . ?
N4 C69 1.418(4) . ?
N4 C68 1.293(4) . ?
O8 C42 1.374(4) . ?
O8 C43 1.420(5) . ?
O15 N5 1.288(4) . ?
N3 C49 1.284(4) . ?
N3 C50 1.427(4) . ?
N1 C9 1.287(4) . ?
N1 C10 1.412(4) . ?
O14 N5 1.273(4) . ?
N2 C28 1.285(4) . ?
N2 C29 1.422(4) . ?
O2 C2 1.365(4) . ?
O2 C3 1.425(5) . ?
O16 N5 1.214(4) . ?
C23 H23 0.9500 . ?
C23 C21 1.382(5) . ?
C23 C24 1.406(5) . ?
C67 C68 1.456(4) . ?
C67 C60 1.394(5) . ?
C67 C66 1.406(5) . ?
C41 C48 1.412(5) . ?
C41 C42 1.421(5) . ?
C61 C63 1.378(5) . ?
C61 C60 1.399(4) . ?
C9 H9 0.9500 . ?
C9 C8 1.442(5) . ?
C63 H63 0.9500 . ?
C63 C64 1.397(5) . ?
C49 H49 0.9500 . ?
C49 C48 1.437(5) . ?
C19 C18 1.400(4) . ?
C19 C10 1.401(4) . ?
C48 C47 1.423(5) . ?
C59 C50 1.408(5) . ?
C59 C58 1.386(5) . ?
C69 C80 1.397(5) . ?
C69 C70 1.387(5) . ?
C68 H68 0.9500 . ?
C50 C51 1.383(5) . ?
C21 C20 1.413(4) . ?
C57 H57 0.9500 . ?
C57 C58 1.387(5) . ?
C57 C52 1.397(5) . ?
C64 C66 1.384(5) . ?
C64 C65 1.515(5) . ?
C80 C79 1.395(5) . ?
C24 C26 1.379(5) . ?
C24 C25 1.505(5) . ?
C2 C1 1.413(5) . ?
C2 C4 1.375(5) . ?
C66 H66 0.9500 . ?
C27 C28 1.454(4) . ?
C27 C26 1.407(4) . ?
C27 C20 1.393(4) . ?
C1 C8 1.404(5) . ?
C47 H47 0.9500 . ?
C47 C45 1.374(5) . ?
C28 H28 0.9500 . ?
C8 C7 1.413(5) . ?
C22 H22A 0.9800 . ?
C22 H22B 0.9800 . ?
C22 H22C 0.9800 . ?
C26 H26 0.9500 . ?
C7 H7 0.9500 . ?
C7 C5 1.380(5) . ?
C70 H70 0.9500 . ?
C70 C71 1.397(5) . ?
C71 C72 1.529(3) . ?
C71 C78 1.393(6) . ?
C62 H62A 0.9800 . ?
C62 H62B 0.9800 . ?
C62 H62C 0.9800 . ?
C18 H18 0.9500 . ?
C18 C17 1.380(5) . ?
C58 H58 0.9500 . ?
C51 H51 0.9500 . ?
C51 C52 1.392(5) . ?
C17 H17 0.9500 . ?
C17 C12 1.409(5) . ?
C4 H4 0.9500 . ?
C4 C5 1.400(5) . ?
C12 C11 1.379(5) . ?
C12 C13 1.533(5) . ?
C10 C11 1.410(5) . ?
C30 H30 0.9500 . ?
C30 C29 1.395(5) . ?
C30 C31 1.403(5) . ?
C40 C39 1.404(5) . ?
C40 C29 1.395(5) . ?
C11 H11 0.9500 . ?
C39 H39 0.9500 . ?
C39 C38 1.380(5) . ?
C25 H25A 0.9800 . ?
C25 H25B 0.9800 . ?
C25 H25C 0.9800 . ?
C52 C53 1.536(5) . ?
C45 C44 1.408(6) . ?
C45 C46 1.506(5) . ?
C42 C44 1.373(5) . ?
C65 H65A 0.9800 . ?
C65 H65B 0.9800 . ?
C65 H65C 0.9800 . ?
C5 C6 1.495(5) . ?
C53 C56 1.535(5) . ?
C53 C54 1.531(5) . ?
C53 C55 1.526(6) . ?
C44 H44 0.9500 . ?
C43 H43A 0.9800 . ?
C43 H43B 0.9800 . ?
C43 H43C 0.9800 . ?
C72 C75 1.527(3) . ?
C72 C77 1.531(3) . ?
C72 C74 1.532(3) . ?
C72 C76 1.531(3) . ?
C72 C73 1.528(3) . ?
C56 H56A 0.9800 . ?
C56 H56B 0.9800 . ?
C56 H56C 0.9800 . ?
C38 H38 0.9500 . ?
C38 C31 1.401(5) . ?
C54 H54A 0.9800 . ?
C54 H54B 0.9800 . ?
C54 H54C 0.9800 . ?
C31 C32 1.525(3) . ?
C13 C16 1.533(5) . ?
C13 C15 1.532(6) . ?
C13 C14 1.524(6) . ?
C46 H46A 0.9800 . ?
C46 H46B 0.9800 . ?
C46 H46C 0.9800 . ?
C78 H78 0.9500 . ?
C78 C79 1.377(6) . ?
C79 H79 0.9500 . ?
C6 H6A 0.9800 . ?
C6 H6B 0.9800 . ?
C6 H6C 0.9800 . ?
C16 H16A 0.9800 . ?
C16 H16B 0.9800 . ?
C16 H16C 0.9800 . ?
C55 H55A 0.9800 . ?
C55 H55B 0.9800 . ?
C55 H55C 0.9800 . ?
C32 C36 1.522(3) . ?
C32 C34 1.527(3) . ?
C32 C36A 1.525(3) . ?
C32 C34A 1.524(3) . ?
C32 C33 1.524(3) . ?
C32 C35 1.524(3) . ?
C15 H15A 0.9800 . ?
C15 H15B 0.9800 . ?
C15 H15C 0.9800 . ?
C14 H14A 0.9800 . ?
C14 H14B 0.9800 . ?
C14 H14C 0.9800 . ?
C3 H3A 0.9800 . ?
C3 H3B 0.9800 . ?
C3 H3C 0.9800 . ?
C36 H36A 0.9800 . ?
C36 H36B 0.9800 . ?
C36 H36C 0.9800 . ?
C75 H75A 0.9800 . ?
C75 H75B 0.9800 . ?
C75 H75C 0.9800 . ?
C75 C74 0.755(12) . ?
C77 H77A 0.9800 . ?
C77 H77B 0.9800 . ?
C77 H77C 0.9800 . ?
C77 C76 0.715(12) . ?
C74 H74A 0.9800 . ?
C74 H74B 0.9800 . ?
C74 H74C 0.9800 . ?
C76 H76A 0.9800 . ?
C76 H76B 0.9800 . ?
C76 H76C 0.9800 . ?
C73 H73A 0.9800 . ?
C73 H73B 0.9800 . ?
C73 H73C 0.9800 . ?
C34 H34A 0.9800 . ?
C34 H34B 0.9800 . ?
C34 H34C 0.9800 . ?
C36A H36D 0.9800 . ?
C36A H36E 0.9800 . ?
C36A H36F 0.9800 . ?
C34A H34D 0.9800 . ?
C34A H34E 0.9800 . ?
C34A H34F 0.9800 . ?
C33 H33A 0.9800 . ?
C33 H33B 0.9800 . ?
C33 H33C 0.9800 . ?
C35 H35A 0.9800 . ?
C35 H35B 0.9800 . ?
C35 H35C 0.9800 . ?

loop_
_geom_torsion_atom_site_label_1
_geom_torsion_atom_site_label_2
_geom_torsion_atom_site_label_3
_geom_torsion_atom_site_label_4
_geom_torsion
_geom_torsion_site_symmetry_1
_geom_torsion_site_symmetry_2
_geom_torsion_site_symmetry_3
_geom_torsion_site_symmetry_4
_geom_torsion_publ_flag
Dy1 O10 C60 C67 136.9(3) . . . . ?
Dy1 O10 C60 C61 -41.2(4) . . . . ?
Dy1 O9 C59 C50 110.5(3) . . . . ?
Dy1 O9 C59 C58 -68.3(4) . . . . ?
Dy1 O3 C19 C18 -64.9(4) . . . . ?
Dy1 O3 C19 C10 115.4(3) . . . . ?
Dy1 O5 C21 C23 -148.6(3) . . . . ?
Dy1 O5 C21 C20 27.6(3) . . . . ?
Dy1 O4 C20 C21 -34.8(3) . . . . ?
Dy1 O4 C20 C27 141.1(2) . . . . ?
Dy1 O11 C61 C63 -151.5(3) . . . . ?
Dy1 O11 C61 C60 26.8(3) . . . . ?
Dy1 O15 N5 O14 4.4(3) . . . . ?
Dy1 O15 N5 O16 -175.3(3) . . . . ?
Dy1 O14 N5 O15 -4.4(3) . . . . ?
Dy1 O14 N5 O16 175.3(3) . . . . ?
Fe1 O3 C19 C18 155.2(3) . . . . ?
Fe1 O3 C19 C10 -24.5(4) . . . . ?
Fe1 O1 C1 C2 -152.2(3) . . . . ?
Fe1 O1 C1 C8 30.0(5) . . . . ?
Fe1 O4 C20 C21 149.2(2) . . . . ?
Fe1 O4 C20 C27 -34.9(4) . . . . ?
Fe1 O6 C40 C39 178.4(3) . . . . ?
Fe1 O6 C40 C29 -2.0(4) . . . . ?
Fe1 N1 C9 C8 -15.6(5) . . . . ?
Fe1 N1 C10 C19 15.9(3) . . . . ?
Fe1 N1 C10 C11 -162.2(3) . . . . ?
Fe1 N2 C28 C27 15.4(4) . . . . ?
Fe1 N2 C29 C30 -174.9(3) . . . . ?
Fe1 N2 C29 C40 3.0(3) . . . . ?
Fe2 O10 C60 C67 -42.6(4) . . . . ?
Fe2 O10 C60 C61 139.3(2) . . . . ?
Fe2 O7 C41 C48 11.2(5) . . . . ?
Fe2 O7 C41 C42 -167.8(3) . . . . ?
Fe2 O9 C59 C50 -24.6(3) . . . . ?
Fe2 O9 C59 C58 156.7(3) . . . . ?
Fe2 O12 C80 C69 -2.2(4) . . . . ?
Fe2 O12 C80 C79 -179.9(3) . . . . ?
Fe2 N4 C69 C80 -1.3(3) . . . . ?
Fe2 N4 C69 C70 178.0(3) . . . . ?
Fe2 N4 C68 C67 16.0(4) . . . . ?
Fe2 N3 C49 C48 -0.4(5) . . . . ?
Fe2 N3 C50 C59 18.6(3) . . . . ?
Fe2 N3 C50 C51 -158.4(3) . . . . ?
O7 C41 C48 C49 -0.9(5) . . . . ?
O7 C41 C48 C47 179.2(3) . . . . ?
O7 C41 C42 O8 2.5(5) . . . . ?
O7 C41 C42 C44 178.8(3) . . . . ?
O9 C59 C50 N3 3.5(4) . . . . ?
O9 C59 C50 C51 -179.4(3) . . . . ?
O9 C59 C58 C57 177.8(3) . . . . ?
O3 C19 C18 C17 177.0(3) . . . . ?
O3 C19 C10 N1 4.7(4) . . . . ?
O3 C19 C10 C11 -177.1(3) . . . . ?
O1 C1 C8 C9 1.4(5) . . . . ?
O1 C1 C8 C7 179.3(3) . . . . ?
O5 C21 C20 O4 -1.0(4) . . . . ?
O5 C21 C20 C27 -177.0(3) . . . . ?
O11 C61 C63 C64 177.2(3) . . . . ?
O11 C61 C60 O10 -0.2(4) . . . . ?
O11 C61 C60 C67 -178.4(3) . . . . ?
O12 C80 C79 C78 175.5(3) . . . . ?
O6 C40 C39 C38 -177.5(3) . . . . ?
O6 C40 C29 N2 -1.0(4) . . . . ?
O6 C40 C29 C30 177.0(3) . . . . ?
N4 C69 C80 O12 2.3(4) . . . . ?
N4 C69 C80 C79 -179.9(3) . . . . ?
N4 C69 C70 C71 -177.6(3) . . . . ?
O8 C42 C44 C45 178.7(4) . . . . ?
N3 C49 C48 C41 -3.8(6) . . . . ?
N3 C49 C48 C47 176.1(4) . . . . ?
N3 C50 C51 C52 178.9(3) . . . . ?
N1 C9 C8 C1 -6.1(6) . . . . ?
N1 C9 C8 C7 175.9(3) . . . . ?
N1 C10 C11 C12 177.8(3) . . . . ?
O2 C2 C1 O1 0.4(5) . . . . ?
O2 C2 C1 C8 178.4(3) . . . . ?
O2 C2 C4 C5 -179.3(4) . . . . ?
C23 C21 C20 O4 175.5(3) . . . . ?
C23 C21 C20 C27 -0.5(5) . . . . ?
C23 C24 C26 C27 -1.7(5) . . . . ?
C41 C48 C47 C45 1.9(6) . . . . ?
C41 C42 C44 C45 2.3(6) . . . . ?
C61 C63 C64 C66 0.5(5) . . . . ?
C61 C63 C64 C65 -179.2(3) . . . . ?
C9 N1 C10 C19 -179.6(3) . . . . ?
C9 N1 C10 C11 2.3(5) . . . . ?
C9 C8 C7 C5 177.6(4) . . . . ?
C63 C61 C60 O10 178.2(3) . . . . ?
C63 C61 C60 C67 0.0(5) . . . . ?
C63 C64 C66 C67 1.0(5) . . . . ?
C49 N3 C50 C59 -164.4(3) . . . . ?
C49 N3 C50 C51 18.6(5) . . . . ?
C49 C48 C47 C45 -178.0(4) . . . . ?
C19 C18 C17 C12 0.4(5) . . . . ?
C19 C10 C11 C12 -0.2(5) . . . . ?
C48 C41 C42 O8 -176.6(3) . . . . ?
C48 C41 C42 C44 -0.3(5) . . . . ?
C48 C47 C45 C44 0.1(6) . . . . ?
C48 C47 C45 C46 -179.6(4) . . . . ?
C59 C50 C51 C52 2.1(5) . . . . ?
C69 N4 C68 C67 -178.4(3) . . . . ?
C69 C80 C79 C78 -2.3(5) . . . . ?
C69 C70 C71 C72 174.2(3) . . . . ?
C69 C70 C71 C78 -2.5(5) . . . . ?
C68 N4 C69 C80 -168.7(3) . . . . ?
C68 N4 C69 C70 10.7(5) . . . . ?
C68 C67 C60 O10 1.3(5) . . . . ?
C68 C67 C60 C61 179.3(3) . . . . ?
C68 C67 C66 C64 -179.9(3) . . . . ?
C60 C67 C68 N4 10.9(5) . . . . ?
C60 C67 C66 C64 -2.0(5) . . . . ?
C60 C61 C63 C64 -1.0(5) . . . . ?
C50 N3 C49 C48 -176.8(3) . . . . ?
C50 C59 C58 C57 -0.9(5) . . . . ?
C50 C51 C52 C57 -2.1(5) . . . . ?
C50 C51 C52 C53 179.1(3) . . . . ?
C21 C23 C24 C26 2.8(5) . . . . ?
C21 C23 C24 C25 -174.4(3) . . . . ?
C57 C52 C53 C56 131.7(4) . . . . ?
C57 C52 C53 C54 12.2(5) . . . . ?
C57 C52 C53 C55 -108.4(4) . . . . ?
C80 C69 C70 C71 1.7(5) . . . . ?
C24 C23 C21 O5 174.3(3) . . . . ?
C24 C23 C21 C20 -1.7(5) . . . . ?
C2 C1 C8 C9 -176.4(3) . . . . ?
C2 C1 C8 C7 1.5(5) . . . . ?
C2 C4 C5 C7 0.4(6) . . . . ?
C2 C4 C5 C6 -179.1(4) . . . . ?
C66 C67 C68 N4 -171.2(3) . . . . ?
C66 C67 C60 O10 -176.6(3) . . . . ?
C66 C67 C60 C61 1.4(5) . . . . ?
C1 C2 C4 C5 0.7(6) . . . . ?
C1 C8 C7 C5 -0.4(6) . . . . ?
C47 C45 C44 C42 -2.2(6) . . . . ?
C28 N2 C29 C30 14.2(5) . . . . ?
C28 N2 C29 C40 -168.0(3) . . . . ?
C28 C27 C26 C24 -173.7(3) . . . . ?
C28 C27 C20 O4 -1.2(5) . . . . ?
C28 C27 C20 C21 174.6(3) . . . . ?
C8 C7 C5 C4 -0.5(6) . . . . ?
C8 C7 C5 C6 179.0(4) . . . . ?
C22 O5 C21 C23 13.2(5) . . . . ?
C22 O5 C21 C20 -170.5(3) . . . . ?
C26 C27 C28 N2 -177.3(3) . . . . ?
C26 C27 C20 O4 -174.2(3) . . . . ?
C26 C27 C20 C21 1.6(4) . . . . ?
C20 C27 C28 N2 9.6(5) . . . . ?
C20 C27 C26 C24 -0.5(5) . . . . ?
C70 C69 C80 O12 -177.1(3) . . . . ?
C70 C69 C80 C79 0.7(5) . . . . ?
C70 C71 C72 C75 -106.0(6) . . . . ?
C70 C71 C72 C77 134.1(5) . . . . ?
C70 C71 C72 C74 -76.4(5) . . . . ?
C70 C71 C72 C76 160.6(6) . . . . ?
C70 C71 C72 C73 28.7(5) . . . . ?
C70 C71 C78 C79 1.0(6) . . . . ?
C71 C72 C75 C74 87.4(15) . . . . ?
C71 C72 C77 C76 118.2(19) . . . . ?
C71 C72 C74 C75 -101.2(14) . . . . ?
C71 C72 C76 C77 -71(2) . . . . ?
C71 C78 C79 C80 1.4(6) . . . . ?
C62 O11 C61 C63 7.0(5) . . . . ?
C62 O11 C61 C60 -174.7(3) . . . . ?
C18 C19 C10 N1 -175.0(3) . . . . ?
C18 C19 C10 C11 3.3(5) . . . . ?
C18 C17 C12 C11 2.6(5) . . . . ?
C18 C17 C12 C13 -175.2(3) . . . . ?
C58 C59 C50 N3 -177.8(3) . . . . ?
C58 C59 C50 C51 -0.6(5) . . . . ?
C58 C57 C52 C51 0.5(5) . . . . ?
C58 C57 C52 C53 179.3(3) . . . . ?
C51 C52 C53 C56 -49.6(5) . . . . ?
C51 C52 C53 C54 -169.1(3) . . . . ?
C51 C52 C53 C55 70.3(4) . . . . ?
C17 C12 C11 C10 -2.7(5) . . . . ?
C17 C12 C13 C16 63.6(4) . . . . ?
C17 C12 C13 C15 -55.0(5) . . . . ?
C17 C12 C13 C14 -176.6(4) . . . . ?
C4 C2 C1 O1 -179.6(3) . . . . ?
C4 C2 C1 C8 -1.6(5) . . . . ?
C10 N1 C9 C8 -178.2(3) . . . . ?
C10 C19 C18 C17 -3.3(5) . . . . ?
C30 C31 C32 C36 -0.6(5) . . . . ?
C30 C31 C32 C34 119.9(4) . . . . ?
C30 C31 C32 C36A -36.8(11) . . . . ?
C30 C31 C32 C34A 79.6(12) . . . . ?
C30 C31 C32 C33 -122.0(4) . . . . ?
C30 C31 C32 C35 -150.4(11) . . . . ?
C40 C39 C38 C31 -0.7(6) . . . . ?
C11 C12 C13 C16 -114.0(4) . . . . ?
C11 C12 C13 C15 127.3(4) . . . . ?
C11 C12 C13 C14 5.7(5) . . . . ?
C39 C40 C29 N2 178.6(3) . . . . ?
C39 C40 C29 C30 -3.4(5) . . . . ?
C39 C38 C31 C30 -0.9(5) . . . . ?
C39 C38 C31 C32 177.7(3) . . . . ?
C25 C24 C26 C27 175.5(3) . . . . ?
C52 C57 C58 C59 1.0(5) . . . . ?
C29 N2 C28 C27 -175.2(3) . . . . ?
C29 C30 C31 C38 0.4(5) . . . . ?
C29 C30 C31 C32 -178.2(3) . . . . ?
C29 C40 C39 C38 2.9(5) . . . . ?
C42 C41 C48 C49 178.1(3) . . . . ?
C42 C41 C48 C47 -1.7(5) . . . . ?
C65 C64 C66 C67 -179.4(3) . . . . ?
C43 O8 C42 C41 -73.4(4) . . . . ?
C43 O8 C42 C44 110.2(4) . . . . ?
C72 C71 C78 C79 -175.9(4) . . . . ?
C38 C31 C32 C36 -179.0(4) . . . . ?
C38 C31 C32 C34 -58.6(4) . . . . ?
C38 C31 C32 C36A 144.8(11) . . . . ?
C38 C31 C32 C34A -98.9(12) . . . . ?
C38 C31 C32 C33 59.5(4) . . . . ?
C38 C31 C32 C35 31.1(12) . . . . ?
C31 C30 C29 N2 179.5(3) . . . . ?
C31 C30 C29 C40 1.8(5) . . . . ?
C13 C12 C11 C10 175.0(3) . . . . ?
C46 C45 C44 C42 177.5(4) . . . . ?
C78 C71 C72 C75 70.6(6) . . . . ?
C78 C71 C72 C77 -49.3(6) . . . . ?
C78 C71 C72 C74 100.3(5) . . . . ?
C78 C71 C72 C76 -22.8(7) . . . . ?
C78 C71 C72 C73 -154.7(4) . . . . ?
C3 O2 C2 C1 -179.7(4) . . . . ?
C3 O2 C2 C4 0.3(6) . . . . ?
C75 C72 C77 C76 1(2) . . . . ?
C75 C72 C76 C77 -179(2) . . . . ?
C77 C72 C75 C74 -156.8(14) . . . . ?
C77 C72 C74 C75 32.6(19) . . . . ?
C74 C72 C77 C76 -16(2) . . . . ?
C74 C72 C76 C77 168.8(18) . . . . ?
C76 C72 C75 C74 -156.5(16) . . . . ?
C76 C72 C74 C75 25.1(17) . . . . ?
C73 C72 C75 C74 -42.9(15) . . . . ?
C73 C72 C77 C76 -126.4(19) . . . . ?
C73 C72 C74 C75 143.5(14) . . . . ?
C73 C72 C76 C77 60(2) . . . . ?

loop_
_smtbx_masks_void_nr
_smtbx_masks_void_average_x
_smtbx_masks_void_average_y
_smtbx_masks_void_average_z
_smtbx_masks_void_volume
_smtbx_masks_void_count_electrons
_smtbx_masks_void_content
1 0.000 0.000 0.000 754.5 176.2 '18 water'
2 0.000 0.500 0.500 754.5 176.2 '18 water'
